data_4315662
loop_
_publ_author_name
'Valeriu Mereacre'
'Yanhua Lan'
'Rodolphe Cl\'erac'
'Ayuk M. Ako'
'Ian J. Hewitt'
'Wolfgang Wernsdorfer'
'Gernot Buth'
'Christopher E. Anson'
'Annie K. Powell'

_publ_contact_author
; 
'Annie K. Powell'
;
_publ_contact_author_email annie.powell@kit.edu
_publ_contact_author_phone '+49 721 608 2135'
_publ_section_title
;
 Family of MnIII2Ln2(\m4-O) Compounds: Syntheses, Structures, and Magnetic
 Properties
;
_journal_name_full 'Inorganic Chemistry'
_journal_page_first 5293
_journal_page_last 5302
_journal_paper_doi 10.1021/ic100373r
_journal_volume 49
_journal_year 2010
_chemical_formula_moiety 'C38 H50 Ho2 Mn2 N8 O21, C2 H3 N'
_chemical_formula_sum 'C40 H53 Ho2 Mn2 N9 O21'
_chemical_formula_weight 1435.65
_chemical_name_systematic
; 
 ? 
;
_space_group_IT_number 61
_symmetry_cell_setting orthorhombic
_symmetry_space_group_name_Hall '-P 2ac 2ab'
_symmetry_space_group_name_H-M 'P b c a'
_atom_sites_solution_hydrogens geom
_atom_sites_solution_primary direct
_atom_sites_solution_secondary difmap
_audit_creation_method SHELXL-97
_cell_angle_alpha 90.00
_cell_angle_beta 90.00
_cell_angle_gamma 90.00
_cell_formula_units_Z 8
_cell_length_a 15.6530(5)
_cell_length_b 17.9691(4)
_cell_length_c 36.8519(8)
_cell_measurement_reflns_used 66446
_cell_measurement_temperature 150(2)
_cell_measurement_theta_max 28.43
_cell_measurement_theta_min 1.47
_cell_volume 10365.3(5)
_computing_cell_refinement 'X-Area 1.09 (Stoe & Cie GmbH, 2000)'
_computing_data_collection 'WinXpose 1.05 (Stoe & Cie GmbH, 2000)'
_computing_data_reduction 'X-Area 1.09 (Stoe & Cie GmbH, 2000)'
_computing_molecular_graphics 'Diamond 2.1 (Crystal Impact, 1998)'
_computing_publication_material 'SHELXTL 6.14 (BrukerAXS Inc., 2003)'
_computing_structure_refinement 'SHELXTL 6.14 (BrukerAXS Inc., 2003)'
_computing_structure_solution 'SHELXTL 6.14 (BrukerAXS Inc., 2003)'
_diffrn_ambient_temperature 150(2)
_diffrn_detector_area_resol_mean 6.667
_diffrn_measured_fraction_theta_full 0.961
_diffrn_measured_fraction_theta_max 0.954
_diffrn_measurement_device_type 'Stoe IPDS II'
_diffrn_measurement_method 'area detector'
_diffrn_radiation_monochromator silicon
_diffrn_radiation_source synchrotron
_diffrn_radiation_type synchrotron
_diffrn_radiation_wavelength 0.80000
_diffrn_reflns_av_R_equivalents 0.0740
_diffrn_reflns_av_sigmaI/netI 0.0347
_diffrn_reflns_limit_h_max 18
_diffrn_reflns_limit_h_min -18
_diffrn_reflns_limit_k_max 20
_diffrn_reflns_limit_k_min -20
_diffrn_reflns_limit_l_max 40
_diffrn_reflns_limit_l_min -43
_diffrn_reflns_number 50349
_diffrn_reflns_theta_full 28.00
_diffrn_reflns_theta_max 28.08
_diffrn_reflns_theta_min 1.92
_diffrn_standards_decay_% 44.8
_exptl_absorpt_coefficient_mu 4.805
_exptl_absorpt_correction_T_max 0.872
_exptl_absorpt_correction_T_min 0.656
_exptl_absorpt_correction_type multi-scan
_exptl_absorpt_process_details
;
XPREP in SHELXTL 6.14 (BrukerAXS Inc., 2003)
;
_exptl_crystal_colour 'dichroic (greenish blue/brown)'
_exptl_crystal_density_diffrn 1.840
_exptl_crystal_density_method 'not measured'
_exptl_crystal_description octahedron
_exptl_crystal_F_000 5664
_exptl_crystal_size_max 0.07
_exptl_crystal_size_mid 0.04
_exptl_crystal_size_min 0.02
_refine_diff_density_max 0.799
_refine_diff_density_min -1.154
_refine_diff_density_rms 0.109
_refine_ls_extinction_method none
_refine_ls_goodness_of_fit_ref 1.053
_refine_ls_hydrogen_treatment constr
_refine_ls_matrix_type full
_refine_ls_number_parameters 675
_refine_ls_number_reflns 8432
_refine_ls_number_restraints 4
_refine_ls_restrained_S_all 1.054
_refine_ls_R_factor_all 0.0419
_refine_ls_R_factor_gt 0.0360
_refine_ls_shift/su_max 0.002
_refine_ls_shift/su_mean 0.000
_refine_ls_structure_factor_coef Fsqd
_refine_ls_weighting_details 'calc w=1/[\s^2^(Fo^2^)+(0.0397P)^2^+33.9891P] where P=(Fo^2^+2Fc^2^)/3'
_refine_ls_weighting_scheme calc
_refine_ls_wR_factor_gt 0.0831
_refine_ls_wR_factor_ref 0.0860
_reflns_number_gt 7623
_reflns_number_total 8432
_reflns_threshold_expression >2sigma(I)
_cod_data_source_file ic100373r_si_002_7.cif
_cod_data_source_block mn2ho2
_cod_database_code 4315662

loop_
_symmetry_equiv_pos_as_xyz
'x, y, z'
'-x+1/2, -y, z+1/2'
'-x, y+1/2, -z+1/2'
'x+1/2, -y+1/2, -z'
'-x, -y, -z'
'x-1/2, y, -z-1/2'
'x, -y-1/2, z-1/2'
'-x-1/2, y-1/2, z'

loop_
_atom_site_label
_atom_site_type_symbol
_atom_site_fract_x
_atom_site_fract_y
_atom_site_fract_z
_atom_site_U_iso_or_equiv
_atom_site_adp_type
_atom_site_occupancy
_atom_site_symmetry_multiplicity
_atom_site_calc_flag
_atom_site_refinement_flags
_atom_site_disorder_assembly
_atom_site_disorder_group
Ho1 Ho 0.421729(14) 0.198484(13) 0.112711(6) 0.02308(8) Uani 1 1 d . . .
Ho2 Ho 0.691062(14) 0.237866(13) 0.136331(6) 0.02337(8) Uani 1 1 d . . .
Mn1 Mn 0.52620(4) 0.30649(4) 0.171807(19) 0.02171(16) Uani 1 1 d . . .
Mn2 Mn 0.55343(5) 0.30403(5) 0.07414(2) 0.02738(18) Uani 1 1 d . . .
O1 O 0.5450(2) 0.27363(18) 0.12319(8) 0.0220(7) Uani 1 1 d . . .
N1 N 0.5250(3) 0.2924(2) 0.22807(11) 0.0247(9) Uani 1 1 d . . .
C1 C 0.5985(3) 0.2747(3) 0.24543(14) 0.0300(11) Uani 1 1 d . . .
H1 H 0.6491 0.2682 0.2315 0.036 Uiso 1 1 calc R . .
C2 C 0.6028(4) 0.2657(3) 0.28232(14) 0.0350(13) Uani 1 1 d . . .
H2 H 0.6551 0.2525 0.2937 0.042 Uiso 1 1 calc R . .
C3 C 0.5297(4) 0.2761(3) 0.30245(15) 0.0378(13) Uani 1 1 d . . .
H3 H 0.5312 0.2712 0.3281 0.045 Uiso 1 1 calc R . .
C4 C 0.4551(3) 0.2937(3) 0.28521(14) 0.0309(12) Uani 1 1 d . . .
H4 H 0.4045 0.3014 0.2989 0.037 Uiso 1 1 calc R . .
C5 C 0.4534(3) 0.3001(3) 0.24793(14) 0.0273(11) Uani 1 1 d . . .
C6 C 0.3720(3) 0.3150(3) 0.22776(14) 0.0309(12) Uani 1 1 d . . .
H6A H 0.3738 0.3663 0.2179 0.037 Uiso 1 1 calc R . .
H6B H 0.3235 0.3121 0.2449 0.037 Uiso 1 1 calc R . .
C7 C 0.3565(3) 0.2602(3) 0.19648(13) 0.0320(12) Uani 1 1 d . . .
H7A H 0.3600 0.2088 0.2060 0.038 Uiso 1 1 calc R . .
H7B H 0.2980 0.2678 0.1870 0.038 Uiso 1 1 calc R . .
O2 O 0.4159(2) 0.2680(2) 0.16727(9) 0.0253(8) Uani 1 1 d . . .
N2 N 0.4878(3) 0.4230(2) 0.17107(11) 0.0282(9) Uani 1 1 d . . .
C8 C 0.4158(4) 0.4433(3) 0.15417(16) 0.0395(14) Uani 1 1 d . . .
H8 H 0.3824 0.4058 0.1428 0.047 Uiso 1 1 calc R . .
C9 C 0.3877(4) 0.5155(4) 0.15240(18) 0.0467(15) Uani 1 1 d . . .
H9 H 0.3353 0.5276 0.1409 0.056 Uiso 1 1 calc R . .
C10 C 0.4379(5) 0.5700(4) 0.1678(2) 0.0560(18) Uani 1 1 d . . .
H10 H 0.4208 0.6207 0.1669 0.067 Uiso 1 1 calc R . .
C11 C 0.5129(4) 0.5500(3) 0.18461(17) 0.0435(15) Uani 1 1 d . . .
H11 H 0.5480 0.5873 0.1952 0.052 Uiso 1 1 calc R . .
C12 C 0.5379(4) 0.4762(3) 0.18636(14) 0.0321(12) Uani 1 1 d . . .
C13 C 0.6169(3) 0.4520(3) 0.20560(15) 0.0331(12) Uani 1 1 d . . .
H13A H 0.5998 0.4248 0.2278 0.040 Uiso 1 1 calc R . .
H13B H 0.6483 0.4971 0.2134 0.040 Uiso 1 1 calc R . .
C14 C 0.6780(3) 0.4029(3) 0.18413(15) 0.0324(12) Uani 1 1 d . . .
H14A H 0.6999 0.4316 0.1632 0.039 Uiso 1 1 calc R . .
H14B H 0.7274 0.3904 0.1997 0.039 Uiso 1 1 calc R . .
O3 O 0.6408(2) 0.33570(19) 0.17116(9) 0.0249(7) Uani 1 1 d . . .
N3 N 0.5449(3) 0.4260(3) 0.07287(12) 0.0396(11) Uani 1 1 d . . .
C15 C 0.6024(4) 0.4662(4) 0.09169(16) 0.0459(15) Uani 1 1 d . . .
H15 H 0.6493 0.4409 0.1025 0.055 Uiso 1 1 calc R . .
C16 C 0.5965(5) 0.5422(4) 0.0961(2) 0.0589(19) Uani 1 1 d . . .
H16 H 0.6383 0.5686 0.1096 0.071 Uiso 1 1 calc R . .
C17 C 0.5295(6) 0.5786(5) 0.0805(2) 0.074(2) Uani 1 1 d . . .
H17 H 0.5239 0.6310 0.0829 0.089 Uiso 1 1 calc R . .
C18 C 0.4699(6) 0.5381(4) 0.0611(2) 0.062(2) Uani 1 1 d . . .
H18 H 0.4229 0.5630 0.0502 0.074 Uiso 1 1 calc R . .
C19 C 0.4779(4) 0.4618(4) 0.05756(16) 0.0438(15) Uani 1 1 d . . .
C20 C 0.4149(4) 0.4147(4) 0.03698(17) 0.0477(16) Uani 1 1 d . . .
H20A H 0.4444 0.3924 0.0158 0.057 Uiso 1 1 calc R . .
H20B H 0.3690 0.4474 0.0276 0.057 Uiso 1 1 calc R . .
C21 C 0.3741(4) 0.3522(3) 0.05933(17) 0.0416(14) Uani 1 1 d . . .
H21A H 0.3441 0.3746 0.0803 0.050 Uiso 1 1 calc R . .
H21B H 0.3309 0.3268 0.0442 0.050 Uiso 1 1 calc R . .
O4 O 0.4336(2) 0.2981(2) 0.07242(9) 0.0295(8) Uani 1 1 d . . .
N4 N 0.5629(3) 0.2859(3) 0.01814(12) 0.0354(11) Uani 1 1 d . . .
C22 C 0.4999(4) 0.2472(4) 0.00139(15) 0.0452(15) Uani 1 1 d . . .
H22 H 0.4516 0.2319 0.0151 0.054 Uiso 1 1 calc R . .
C23 C 0.5039(5) 0.2295(5) -0.03486(16) 0.058(2) Uani 1 1 d . . .
H23 H 0.4580 0.2038 -0.0462 0.069 Uiso 1 1 calc R . .
C24 C 0.5751(4) 0.2494(5) -0.05457(18) 0.061(2) Uani 1 1 d . . .
H24 H 0.5795 0.2371 -0.0796 0.073 Uiso 1 1 calc R . .
C25 C 0.6400(4) 0.2876(4) -0.03731(15) 0.0446(15) Uani 1 1 d . . .
H25 H 0.6898 0.3013 -0.0505 0.054 Uiso 1 1 calc R . .
C26 C 0.6329(4) 0.3060(3) -0.00103(14) 0.0362(13) Uani 1 1 d . . .
C27 C 0.7003(4) 0.3480(4) 0.01897(15) 0.0395(14) Uani 1 1 d . . .
H27A H 0.6765 0.3964 0.0269 0.047 Uiso 1 1 calc R . .
H27B H 0.7483 0.3583 0.0022 0.047 Uiso 1 1 calc R . .
C28 C 0.7343(4) 0.3068(4) 0.05197(14) 0.0390(14) Uani 1 1 d . . .
H28A H 0.7541 0.2569 0.0444 0.047 Uiso 1 1 calc R . .
H28B H 0.7842 0.3341 0.0617 0.047 Uiso 1 1 calc R . .
O5 O 0.6726(2) 0.2985(2) 0.08004(9) 0.0314(8) Uani 1 1 d . . .
O6 O 0.5989(2) 0.17816(19) 0.17799(9) 0.0268(8) Uani 1 1 d . . .
O7 O 0.4892(2) 0.12168(19) 0.15141(9) 0.0290(8) Uani 1 1 d . . .
C29 C 0.5488(3) 0.1231(3) 0.17430(13) 0.0240(10) Uani 1 1 d . . .
C30 C 0.5598(4) 0.0541(3) 0.19816(16) 0.0373(13) Uani 1 1 d . . .
C31 C 0.4733(4) 0.0277(5) 0.2107(2) 0.061(2) Uani 1 1 d . . .
H31A H 0.4800 -0.0174 0.2254 0.091 Uiso 1 1 calc R . .
H31B H 0.4376 0.0166 0.1895 0.091 Uiso 1 1 calc R . .
H31C H 0.4461 0.0667 0.2252 0.091 Uiso 1 1 calc R . .
C32 C 0.5996(6) -0.0055(4) 0.1735(2) 0.072(2) Uani 1 1 d . . .
H32A H 0.6084 -0.0514 0.1874 0.108 Uiso 1 1 calc R . .
H32B H 0.6547 0.0123 0.1643 0.108 Uiso 1 1 calc R . .
H32C H 0.5612 -0.0155 0.1531 0.108 Uiso 1 1 calc R . .
C33 C 0.6190(5) 0.0680(4) 0.23035(19) 0.061(2) Uani 1 1 d . . .
H33A H 0.6255 0.0220 0.2443 0.092 Uiso 1 1 calc R . .
H33B H 0.5944 0.1068 0.2459 0.092 Uiso 1 1 calc R . .
H33C H 0.6750 0.0842 0.2215 0.092 Uiso 1 1 calc R . .
O8 O 0.5331(2) 0.1627(2) 0.07161(10) 0.0345(9) Uani 1 1 d . . .
O9 O 0.6556(2) 0.1404(2) 0.10047(10) 0.0327(8) Uani 1 1 d . . .
C34 C 0.6024(3) 0.1264(3) 0.07601(15) 0.0327(12) Uani 1 1 d . A .
C35 C 0.6233(4) 0.0638(4) 0.04954(17) 0.0459(16) Uani 1 1 d . . .
C36A C 0.6921(12) 0.0901(10) 0.0259(5) 0.058(4) Uiso 0.46 1 d P A 1
H36A H 0.7415 0.1043 0.0407 0.088 Uiso 0.46 1 calc PR A 1
H36B H 0.6723 0.1333 0.0120 0.088 Uiso 0.46 1 calc PR A 1
H36C H 0.7085 0.0502 0.0091 0.088 Uiso 0.46 1 calc PR A 1
C37A C 0.5444(10) 0.0387(10) 0.0283(5) 0.059(4) Uiso 0.46 1 d P A 1
H37A H 0.4985 0.0261 0.0453 0.088 Uiso 0.46 1 calc PR A 1
H37B H 0.5587 -0.0052 0.0137 0.088 Uiso 0.46 1 calc PR A 1
H37C H 0.5255 0.0790 0.0123 0.088 Uiso 0.46 1 calc PR A 1
C38A C 0.6547(11) -0.0059(8) 0.0729(4) 0.050(4) Uiso 0.46 1 d P A 1
H38A H 0.7048 0.0083 0.0873 0.075 Uiso 0.46 1 calc PR A 1
H38B H 0.6699 -0.0469 0.0566 0.075 Uiso 0.46 1 calc PR A 1
H38C H 0.6087 -0.0218 0.0892 0.075 Uiso 0.46 1 calc PR A 1
C36B C 0.6106(15) 0.0912(12) 0.0099(5) 0.040(5) Uiso 0.31 1 d P A 2
H36D H 0.6413 0.1382 0.0064 0.060 Uiso 0.31 1 calc PR A 2
H36E H 0.5495 0.0990 0.0053 0.060 Uiso 0.31 1 calc PR A 2
H36F H 0.6327 0.0538 -0.0070 0.060 Uiso 0.31 1 calc PR A 2
C37B C 0.5690(18) -0.0050(15) 0.0579(7) 0.058(6) Uiso 0.31 1 d P A 2
H37D H 0.5829 -0.0447 0.0406 0.087 Uiso 0.31 1 calc PR A 2
H37E H 0.5084 0.0077 0.0558 0.087 Uiso 0.31 1 calc PR A 2
H37F H 0.5811 -0.0222 0.0826 0.087 Uiso 0.31 1 calc PR A 2
C38B C 0.7197(18) 0.0400(18) 0.0529(9) 0.078(8) Uiso 0.31 1 d P A 2
H38D H 0.7564 0.0830 0.0480 0.116 Uiso 0.31 1 calc PR A 2
H38E H 0.7319 0.0005 0.0353 0.116 Uiso 0.31 1 calc PR A 2
H38F H 0.7307 0.0215 0.0775 0.116 Uiso 0.31 1 calc PR A 2
C36C C 0.7216(16) 0.0742(15) 0.0365(7) 0.030(5) Uiso 0.23 1 d P A 3
H36G H 0.7309 0.1259 0.0290 0.045 Uiso 0.23 1 calc PR A 3
H36H H 0.7331 0.0410 0.0160 0.045 Uiso 0.23 1 calc PR A 3
H36I H 0.7601 0.0620 0.0566 0.045 Uiso 0.23 1 calc PR A 3
C37C C 0.610(3) 0.001(2) 0.0611(11) 0.067(10) Uiso 0.23 1 d P A 3
H37G H 0.6255 -0.0359 0.0427 0.101 Uiso 0.23 1 calc PR A 3
H37H H 0.5487 -0.0044 0.0668 0.101 Uiso 0.23 1 calc PR A 3
H37I H 0.6433 -0.0076 0.0831 0.101 Uiso 0.23 1 calc PR A 3
C38C C 0.570(3) 0.078(2) 0.0109(10) 0.064(9) Uiso 0.23 1 d P A 3
H38G H 0.5844 0.1277 0.0015 0.096 Uiso 0.23 1 calc PR A 3
H38H H 0.5088 0.0752 0.0155 0.096 Uiso 0.23 1 calc PR A 3
H38I H 0.5867 0.0404 -0.0069 0.096 Uiso 0.23 1 calc PR A 3
N11 N 0.2407(3) 0.2117(3) 0.12812(11) 0.0292(10) Uani 1 1 d . . .
O11 O 0.2810(2) 0.2637(2) 0.11233(9) 0.0314(8) Uani 1 1 d . . .
O12 O 0.2846(2) 0.1562(2) 0.13806(10) 0.0363(9) Uani 1 1 d . . .
O13 O 0.1640(2) 0.2159(3) 0.13390(11) 0.0438(10) Uani 1 1 d . . .
N21 N 0.3434(4) 0.0892(3) 0.06569(14) 0.0466(13) Uani 1 1 d . . .
O21 O 0.3405(3) 0.1587(2) 0.05913(10) 0.0384(9) Uani 1 1 d . . .
O22 O 0.3879(3) 0.0701(2) 0.09283(12) 0.0458(10) Uani 1 1 d . . .
O23 O 0.3021(4) 0.0430(3) 0.04817(16) 0.0806(18) Uani 1 1 d . . .
N31 N 0.8612(3) 0.2908(3) 0.11974(11) 0.0356(11) Uani 1 1 d . . .
O31 O 0.8054(2) 0.3334(2) 0.13335(10) 0.0364(9) Uani 1 1 d . . .
O32 O 0.8356(2) 0.2262(2) 0.11084(10) 0.0377(9) Uani 1 1 d . . .
O33 O 0.9347(2) 0.3101(3) 0.11530(11) 0.0525(13) Uani 1 1 d . . .
N41 N 0.7905(3) 0.1676(3) 0.19348(12) 0.0318(10) Uani 1 1 d . . .
O41 O 0.7694(2) 0.2362(2) 0.19253(10) 0.0311(8) Uani 1 1 d . . .
O42 O 0.7724(2) 0.1296(2) 0.16576(10) 0.0350(9) Uani 1 1 d . . .
O43 O 0.8259(3) 0.1412(2) 0.22019(12) 0.0471(11) Uani 1 1 d . . .
N91A N 0.7129(11) 0.4074(10) 0.3150(5) 0.072(4) Uiso 0.50 1 d PD B 1
C91A C 0.6767(10) 0.4053(9) 0.3455(5) 0.052(3) Uiso 0.50 1 d PD B 1
C92A C 0.6266(13) 0.4025(12) 0.3827(5) 0.079(5) Uiso 0.50 1 d PD B 1
H92A H 0.6013 0.3530 0.3859 0.118 Uiso 0.50 1 calc PR B 1
H92B H 0.5812 0.4401 0.3825 0.118 Uiso 0.50 1 calc PR B 1
H92C H 0.6661 0.4127 0.4027 0.118 Uiso 0.50 1 calc PR B 1
N91B N 0.7181(13) 0.4235(13) 0.2964(6) 0.110(7) Uiso 0.50 1 d PD C 2
C91B C 0.6907(15) 0.4139(13) 0.3279(6) 0.079(6) Uiso 0.50 1 d PD C 2
C92B C 0.6470(13) 0.4106(11) 0.3649(6) 0.074(5) Uiso 0.50 1 d PD C 2
H92D H 0.6461 0.4604 0.3757 0.112 Uiso 0.50 1 calc PR C 2
H92E H 0.6786 0.3766 0.3808 0.112 Uiso 0.50 1 calc PR C 2
H92F H 0.5883 0.3926 0.3619 0.112 Uiso 0.50 1 calc PR C 2

loop_
_atom_site_aniso_label
_atom_site_aniso_U_11
_atom_site_aniso_U_22
_atom_site_aniso_U_33
_atom_site_aniso_U_23
_atom_site_aniso_U_13
_atom_site_aniso_U_12
Ho1 0.02301(13) 0.02560(14) 0.02061(13) -0.00078(8) -0.00265(9) -0.00095(9)
Ho2 0.02081(13) 0.02897(14) 0.02033(13) -0.00422(9) 0.00106(9) -0.00028(9)
Mn1 0.0199(4) 0.0271(4) 0.0181(4) -0.0029(3) 0.0014(3) -0.0013(3)
Mn2 0.0250(4) 0.0393(5) 0.0178(4) 0.0019(3) 0.0010(3) -0.0040(3)
O1 0.0220(17) 0.0254(18) 0.0187(16) 0.0001(13) 0.0005(14) -0.0031(14)
N1 0.023(2) 0.029(2) 0.022(2) -0.0046(17) 0.0001(17) -0.0021(17)
C1 0.025(3) 0.038(3) 0.027(3) -0.001(2) -0.001(2) 0.000(2)
C2 0.032(3) 0.050(4) 0.023(3) 0.003(2) -0.004(2) -0.002(3)
C3 0.040(3) 0.048(4) 0.025(3) 0.003(2) -0.005(2) -0.010(3)
C4 0.027(3) 0.042(3) 0.024(3) -0.002(2) 0.006(2) -0.004(2)
C5 0.028(3) 0.027(3) 0.027(3) -0.001(2) 0.000(2) -0.005(2)
C6 0.026(3) 0.038(3) 0.029(3) -0.003(2) 0.006(2) 0.002(2)
C7 0.027(3) 0.050(3) 0.019(2) -0.008(2) 0.004(2) -0.005(2)
O2 0.0230(18) 0.036(2) 0.0173(17) -0.0031(14) 0.0009(13) -0.0009(14)
N2 0.032(2) 0.027(2) 0.026(2) -0.0014(17) 0.0038(18) -0.0008(18)
C8 0.041(3) 0.042(4) 0.036(3) 0.000(3) -0.009(3) 0.003(3)
C9 0.052(4) 0.041(4) 0.047(4) 0.007(3) -0.007(3) 0.010(3)
C10 0.077(5) 0.031(4) 0.060(4) 0.008(3) -0.005(4) 0.009(3)
C11 0.054(4) 0.030(3) 0.046(4) -0.005(3) 0.003(3) -0.003(3)
C12 0.040(3) 0.030(3) 0.027(3) -0.003(2) 0.003(2) -0.002(2)
C13 0.035(3) 0.031(3) 0.033(3) -0.009(2) 0.001(2) -0.007(2)
C14 0.032(3) 0.034(3) 0.031(3) -0.011(2) -0.001(2) -0.006(2)
O3 0.0223(17) 0.0236(18) 0.0288(18) -0.0052(14) 0.0024(14) -0.0024(14)
N3 0.048(3) 0.042(3) 0.029(2) 0.006(2) 0.005(2) -0.011(2)
C15 0.054(4) 0.052(4) 0.032(3) 0.000(3) 0.011(3) -0.016(3)
C16 0.082(5) 0.045(4) 0.050(4) -0.003(3) 0.009(4) -0.016(4)
C17 0.112(7) 0.041(5) 0.069(5) 0.005(4) 0.009(5) -0.010(4)
C18 0.085(6) 0.045(4) 0.055(4) 0.019(3) 0.008(4) 0.006(4)
C19 0.055(4) 0.043(4) 0.033(3) 0.014(3) 0.006(3) 0.000(3)
C20 0.054(4) 0.048(4) 0.042(4) 0.022(3) -0.006(3) 0.001(3)
C21 0.036(3) 0.046(4) 0.043(3) 0.018(3) -0.003(3) 0.001(3)
O4 0.0280(19) 0.037(2) 0.0238(19) 0.0087(15) 0.0016(15) 0.0006(15)
N4 0.032(2) 0.051(3) 0.023(2) -0.002(2) 0.0013(19) -0.007(2)
C22 0.036(3) 0.077(5) 0.023(3) -0.001(3) -0.002(2) -0.011(3)
C23 0.054(4) 0.098(6) 0.022(3) -0.011(3) -0.002(3) -0.017(4)
C24 0.048(4) 0.106(6) 0.029(3) -0.010(4) 0.009(3) -0.009(4)
C25 0.039(3) 0.072(5) 0.022(3) -0.001(3) 0.006(3) -0.002(3)
C26 0.033(3) 0.054(4) 0.021(3) 0.003(2) 0.003(2) -0.002(2)
C27 0.036(3) 0.057(4) 0.025(3) 0.004(3) 0.010(2) -0.012(3)
C28 0.030(3) 0.068(4) 0.019(3) 0.002(2) 0.004(2) -0.010(3)
O5 0.0256(19) 0.048(2) 0.0209(18) 0.0057(15) 0.0046(15) -0.0026(16)
O6 0.0286(19) 0.029(2) 0.0224(18) 0.0009(14) -0.0043(14) -0.0036(15)
O7 0.0288(19) 0.027(2) 0.0308(19) 0.0020(15) -0.0070(16) -0.0017(14)
C29 0.026(3) 0.024(3) 0.022(2) -0.0005(19) 0.003(2) -0.001(2)
C30 0.035(3) 0.038(3) 0.039(3) 0.011(3) -0.005(2) -0.003(2)
C31 0.048(4) 0.077(5) 0.056(4) 0.030(4) 0.000(3) -0.020(4)
C32 0.088(6) 0.041(4) 0.086(6) 0.010(4) 0.012(5) 0.020(4)
C33 0.064(5) 0.070(5) 0.049(4) 0.027(4) -0.021(4) -0.014(4)
O8 0.029(2) 0.045(2) 0.029(2) -0.0112(17) -0.0028(16) 0.0072(17)
O9 0.037(2) 0.033(2) 0.0285(19) -0.0086(15) -0.0081(17) 0.0014(16)
C34 0.030(3) 0.034(3) 0.035(3) -0.011(2) 0.001(2) -0.001(2)
C35 0.043(4) 0.051(4) 0.043(4) -0.026(3) -0.005(3) 0.011(3)
N11 0.027(2) 0.042(3) 0.019(2) -0.0027(19) -0.0032(18) -0.007(2)
O11 0.0278(19) 0.037(2) 0.030(2) 0.0070(16) 0.0042(15) 0.0005(16)
O12 0.034(2) 0.041(2) 0.034(2) 0.0068(17) -0.0019(17) -0.0071(17)
O13 0.025(2) 0.072(3) 0.034(2) 0.001(2) 0.0057(17) -0.0066(19)
N21 0.055(3) 0.043(3) 0.042(3) -0.013(2) -0.021(3) 0.004(2)
O21 0.045(2) 0.036(2) 0.034(2) -0.0048(17) -0.0098(18) 0.0070(18)
O22 0.057(3) 0.034(2) 0.047(3) -0.0070(18) -0.022(2) -0.0003(19)
O23 0.109(5) 0.050(3) 0.083(4) -0.023(3) -0.052(4) -0.002(3)
N31 0.028(3) 0.061(3) 0.017(2) 0.000(2) -0.0036(19) -0.003(2)
O31 0.029(2) 0.046(2) 0.034(2) -0.0082(17) 0.0059(17) -0.0093(17)
O32 0.030(2) 0.046(3) 0.037(2) -0.0024(18) 0.0096(17) 0.0029(18)
O33 0.019(2) 0.097(4) 0.041(3) -0.003(2) 0.0069(17) -0.014(2)
N41 0.020(2) 0.041(3) 0.034(3) -0.001(2) -0.0009(19) 0.0011(19)
O41 0.0271(19) 0.036(2) 0.0304(19) -0.0031(15) -0.0067(16) -0.0001(16)
O42 0.035(2) 0.038(2) 0.031(2) -0.0047(17) -0.0032(17) 0.0039(16)
O43 0.047(3) 0.050(3) 0.045(2) 0.006(2) -0.015(2) 0.010(2)

loop_
_atom_type_symbol
_atom_type_description
_atom_type_scat_dispersion_real
_atom_type_scat_dispersion_imag
_atom_type_scat_source
C C 0.0033 0.0016 'International Tables Vol C Tables 4.2.6.8 and 6.1.1.4'
H H 0.0000 0.0000 'International Tables Vol C Tables 4.2.6.8 and 6.1.1.4'
N N 0.0061 0.0033 'International Tables Vol C Tables 4.2.6.8 and 6.1.1.4'
O O 0.0106 0.0060 'International Tables Vol C Tables 4.2.6.8 and 6.1.1.4'
Mn Mn 0.3566 0.9084 http://www.bmsc.washington.edu/scatter/
Ho Ho -0.2626 5.7262 http://www.bmsc.washington.edu/scatter/'

loop_
_geom_angle_atom_site_label_1
_geom_angle_atom_site_label_2
_geom_angle_atom_site_label_3
_geom_angle
_geom_angle_site_symmetry_1
_geom_angle_site_symmetry_3
_geom_angle_publ_flag
O7 Ho1 O4 146.88(12) . . ?
O7 Ho1 O2 78.66(12) . . ?
O4 Ho1 O2 97.97(12) . . ?
O7 Ho1 O1 82.24(12) . . ?
O4 Ho1 O1 66.71(12) . . ?
O2 Ho1 O1 66.14(11) . . ?
O7 Ho1 O8 83.96(13) . . ?
O4 Ho1 O8 75.28(13) . . ?
O2 Ho1 O8 134.89(12) . . ?
O1 Ho1 O8 70.48(12) . . ?
O7 Ho1 O21 125.08(13) . . ?
O4 Ho1 O21 75.69(13) . . ?
O2 Ho1 O21 144.72(12) . . ?
O1 Ho1 O21 135.54(12) . . ?
O8 Ho1 O21 77.90(13) . . ?
O7 Ho1 O12 88.82(13) . . ?
O4 Ho1 O12 123.20(12) . . ?
O2 Ho1 O12 78.86(12) . . ?
O1 Ho1 O12 144.91(12) . . ?
O8 Ho1 O12 142.32(13) . . ?
O21 Ho1 O12 76.34(13) . . ?
O7 Ho1 O22 73.52(13) . . ?
O4 Ho1 O22 122.90(13) . . ?
O2 Ho1 O22 137.20(14) . . ?
O1 Ho1 O22 138.36(13) . . ?
O8 Ho1 O22 73.68(15) . . ?
O21 Ho1 O22 51.70(13) . . ?
O12 Ho1 O22 68.82(15) . . ?
O7 Ho1 O11 134.96(12) . . ?
O4 Ho1 O11 72.90(12) . . ?
O2 Ho1 O11 73.91(11) . . ?
O1 Ho1 O11 116.66(12) . . ?
O8 Ho1 O11 139.86(12) . . ?
O21 Ho1 O11 71.05(12) . . ?
O12 Ho1 O11 51.48(12) . . ?
O22 Ho1 O11 104.32(13) . . ?
O9 Ho2 O3 145.92(13) . . ?
O9 Ho2 O5 79.28(13) . . ?
O3 Ho2 O5 95.46(13) . . ?
O9 Ho2 O6 83.02(13) . . ?
O3 Ho2 O6 77.12(12) . . ?
O5 Ho2 O6 134.87(12) . . ?
O9 Ho2 O41 128.14(13) . . ?
O3 Ho2 O41 72.88(12) . . ?
O5 Ho2 O41 145.51(13) . . ?
O6 Ho2 O41 75.29(12) . . ?
O9 Ho2 O1 81.79(12) . . ?
O3 Ho2 O1 65.71(11) . . ?
O5 Ho2 O1 65.60(11) . . ?
O6 Ho2 O1 71.00(11) . . ?
O41 Ho2 O1 130.97(11) . . ?
O9 Ho2 O32 86.38(14) . . ?
O3 Ho2 O32 126.10(13) . . ?
O5 Ho2 O32 79.39(13) . . ?
O6 Ho2 O32 140.45(13) . . ?
O41 Ho2 O32 81.89(13) . . ?
O1 Ho2 O32 144.51(12) . . ?
O9 Ho2 O31 133.32(13) . . ?
O3 Ho2 O31 75.19(12) . . ?
O5 Ho2 O31 74.33(13) . . ?
O6 Ho2 O31 141.49(12) . . ?
O41 Ho2 O31 71.32(13) . . ?
O1 Ho2 O31 119.20(12) . . ?
O32 Ho2 O31 51.56(13) . . ?
O9 Ho2 O42 77.40(12) . . ?
O3 Ho2 O42 120.68(12) . . ?
O5 Ho2 O42 141.45(12) . . ?
O6 Ho2 O42 71.59(12) . . ?
O41 Ho2 O42 51.23(12) . . ?
O1 Ho2 O42 138.91(11) . . ?
O32 Ho2 O42 68.92(13) . . ?
O31 Ho2 O42 100.68(13) . . ?
O2 Mn1 O3 171.95(15) . . ?
O2 Mn1 O1 86.79(14) . . ?
O3 Mn1 O1 85.80(14) . . ?
O2 Mn1 N1 92.03(15) . . ?
O3 Mn1 N1 93.19(15) . . ?
O1 Mn1 N1 153.53(16) . . ?
O2 Mn1 N2 95.73(16) . . ?
O3 Mn1 N2 89.70(16) . . ?
O1 Mn1 N2 109.15(15) . . ?
N1 Mn1 N2 97.28(16) . . ?
O2 Mn1 O6 94.85(14) . . ?
O3 Mn1 O6 80.15(13) . . ?
O1 Mn1 O6 74.85(12) . . ?
N1 Mn1 O6 78.92(14) . . ?
N2 Mn1 O6 168.87(14) . . ?
O4 Mn2 O5 172.16(16) . . ?
O4 Mn2 O1 86.93(14) . . ?
O5 Mn2 O1 86.75(14) . . ?
O4 Mn2 N4 91.63(17) . . ?
O5 Mn2 N4 92.06(17) . . ?
O1 Mn2 N4 154.28(18) . . ?
O4 Mn2 N3 89.71(18) . . ?
O5 Mn2 N3 96.63(18) . . ?
O1 Mn2 N3 107.70(16) . . ?
N4 Mn2 N3 97.96(19) . . ?
O4 Mn2 O8 79.57(14) . . ?
O5 Mn2 O8 94.30(15) . . ?
O1 Mn2 O8 74.92(13) . . ?
N4 Mn2 O8 79.55(16) . . ?
N3 Mn2 O8 168.88(16) . . ?
Mn2 O1 Mn1 144.84(19) . . ?
Mn2 O1 Ho1 93.72(13) . . ?
Mn1 O1 Ho1 101.66(13) . . ?
Mn2 O1 Ho2 101.63(13) . . ?
Mn1 O1 Ho2 92.30(13) . . ?
Ho1 O1 Ho2 130.16(14) . . ?
C5 N1 C1 118.4(4) . . ?
C5 N1 Mn1 122.3(3) . . ?
C1 N1 Mn1 119.3(3) . . ?
N1 C1 C2 122.5(5) . . ?
N1 C1 H1 118.8 . . ?
C2 C1 H1 118.8 . . ?
C1 C2 C3 118.6(5) . . ?
C1 C2 H2 120.7 . . ?
C3 C2 H2 120.7 . . ?
C4 C3 C2 119.4(5) . . ?
C4 C3 H3 120.3 . . ?
C2 C3 H3 120.3 . . ?
C3 C4 C5 120.0(5) . . ?
C3 C4 H4 120.0 . . ?
C5 C4 H4 120.0 . . ?
N1 C5 C4 121.1(5) . . ?
N1 C5 C6 117.2(4) . . ?
C4 C5 C6 121.8(5) . . ?
C5 C6 C7 113.1(4) . . ?
C5 C6 H6A 109.0 . . ?
C7 C6 H6A 109.0 . . ?
C5 C6 H6B 109.0 . . ?
C7 C6 H6B 109.0 . . ?
H6A C6 H6B 107.8 . . ?
O2 C7 C6 113.6(4) . . ?
O2 C7 H7A 108.8 . . ?
C6 C7 H7A 108.8 . . ?
O2 C7 H7B 108.8 . . ?
C6 C7 H7B 108.8 . . ?
H7A C7 H7B 107.7 . . ?
C7 O2 Mn1 124.8(3) . . ?
C7 O2 Ho1 127.8(3) . . ?
Mn1 O2 Ho1 103.63(14) . . ?
C8 N2 C12 119.1(5) . . ?
C8 N2 Mn1 120.0(4) . . ?
C12 N2 Mn1 120.8(4) . . ?
N2 C8 C9 123.4(6) . . ?
N2 C8 H8 118.3 . . ?
C9 C8 H8 118.3 . . ?
C8 C9 C10 118.1(6) . . ?
C8 C9 H9 121.0 . . ?
C10 C9 H9 121.0 . . ?
C11 C10 C9 119.0(6) . . ?
C11 C10 H10 120.5 . . ?
C9 C10 H10 120.5 . . ?
C10 C11 C12 120.9(6) . . ?
C10 C11 H11 119.5 . . ?
C12 C11 H11 119.5 . . ?
N2 C12 C11 119.4(5) . . ?
N2 C12 C13 118.1(5) . . ?
C11 C12 C13 122.4(5) . . ?
C12 C13 C14 116.3(4) . . ?
C12 C13 H13A 108.2 . . ?
C14 C13 H13A 108.2 . . ?
C12 C13 H13B 108.2 . . ?
C14 C13 H13B 108.2 . . ?
H13A C13 H13B 107.4 . . ?
O3 C14 C13 114.1(4) . . ?
O3 C14 H14A 108.7 . . ?
C13 C14 H14A 108.7 . . ?
O3 C14 H14B 108.7 . . ?
C13 C14 H14B 108.7 . . ?
H14A C14 H14B 107.6 . . ?
C14 O3 Mn1 128.8(3) . . ?
C14 O3 Ho2 133.7(3) . . ?
Mn1 O3 Ho2 96.90(14) . . ?
C15 N3 C19 118.6(6) . . ?
C15 N3 Mn2 118.9(4) . . ?
C19 N3 Mn2 122.0(4) . . ?
N3 C15 C16 123.2(7) . . ?
N3 C15 H15 118.4 . . ?
C16 C15 H15 118.4 . . ?
C17 C16 C15 118.6(8) . . ?
C17 C16 H16 120.7 . . ?
C15 C16 H16 120.7 . . ?
C16 C17 C18 119.0(8) . . ?
C16 C17 H17 120.5 . . ?
C18 C17 H17 120.5 . . ?
C17 C18 C19 120.6(8) . . ?
C17 C18 H18 119.7 . . ?
C19 C18 H18 119.7 . . ?
N3 C19 C18 120.1(7) . . ?
N3 C19 C20 116.8(6) . . ?
C18 C19 C20 123.1(6) . . ?
C19 C20 C21 114.5(5) . . ?
C19 C20 H20A 108.6 . . ?
C21 C20 H20A 108.6 . . ?
C19 C20 H20B 108.6 . . ?
C21 C20 H20B 108.6 . . ?
H20A C20 H20B 107.6 . . ?
O4 C21 C20 114.1(5) . . ?
O4 C21 H21A 108.7 . . ?
C20 C21 H21A 108.7 . . ?
O4 C21 H21B 108.7 . . ?
C20 C21 H21B 108.7 . . ?
H21A C21 H21B 107.6 . . ?
C21 O4 Mn2 128.5(3) . . ?
C21 O4 Ho1 133.2(3) . . ?
Mn2 O4 Ho1 95.81(14) . . ?
C26 N4 C22 119.3(5) . . ?
C26 N4 Mn2 122.0(4) . . ?
C22 N4 Mn2 118.5(4) . . ?
N4 C22 C23 121.9(6) . . ?
N4 C22 H22 119.1 . . ?
C23 C22 H22 119.1 . . ?
C22 C23 C24 119.3(6) . . ?
C22 C23 H23 120.4 . . ?
C24 C23 H23 120.4 . . ?
C23 C24 C25 118.8(6) . . ?
C23 C24 H24 120.6 . . ?
C25 C24 H24 120.6 . . ?
C24 C25 C26 120.4(6) . . ?
C24 C25 H25 119.8 . . ?
C26 C25 H25 119.8 . . ?
N4 C26 C25 120.4(5) . . ?
N4 C26 C27 116.7(5) . . ?
C25 C26 C27 122.8(5) . . ?
C26 C27 C28 113.3(5) . . ?
C26 C27 H27A 108.9 . . ?
C28 C27 H27A 108.9 . . ?
C26 C27 H27B 108.9 . . ?
C28 C27 H27B 108.9 . . ?
H27A C27 H27B 107.7 . . ?
O5 C28 C27 113.3(5) . . ?
O5 C28 H28A 108.9 . . ?
C27 C28 H28A 108.9 . . ?
O5 C28 H28B 108.9 . . ?
C27 C28 H28B 108.9 . . ?
H28A C28 H28B 107.7 . . ?
C28 O5 Mn2 125.7(3) . . ?
C28 O5 Ho2 127.2(3) . . ?
Mn2 O5 Ho2 104.31(15) . . ?
C29 O6 Ho2 131.4(3) . . ?
C29 O6 Mn1 114.5(3) . . ?
Ho2 O6 Mn1 78.83(10) . . ?
C29 O7 Ho1 139.6(3) . . ?
O7 C29 O6 123.1(4) . . ?
O7 C29 C30 116.9(4) . . ?
O6 C29 C30 120.0(4) . . ?
C31 C30 C33 111.1(5) . . ?
C31 C30 C29 109.2(5) . . ?
C33 C30 C29 112.5(5) . . ?
C31 C30 C32 109.0(6) . . ?
C33 C30 C32 109.2(6) . . ?
C29 C30 C32 105.7(5) . . ?
C30 C31 H31A 109.5 . . ?
C30 C31 H31B 109.5 . . ?
H31A C31 H31B 109.5 . . ?
C30 C31 H31C 109.5 . . ?
H31A C31 H31C 109.5 . . ?
H31B C31 H31C 109.5 . . ?
C30 C32 H32A 109.5 . . ?
C30 C32 H32B 109.5 . . ?
H32A C32 H32B 109.5 . . ?
C30 C32 H32C 109.5 . . ?
H32A C32 H32C 109.5 . . ?
H32B C32 H32C 109.5 . . ?
C30 C33 H33A 109.5 . . ?
C30 C33 H33B 109.5 . . ?
H33A C33 H33B 109.5 . . ?
C30 C33 H33C 109.5 . . ?
H33A C33 H33C 109.5 . . ?
H33B C33 H33C 109.5 . . ?
C34 O8 Ho1 132.5(3) . . ?
C34 O8 Mn2 113.4(3) . . ?
Ho1 O8 Mn2 78.56(11) . . ?
C34 O9 Ho2 137.7(4) . . ?
O9 C34 O8 123.6(5) . . ?
O9 C34 C35 117.8(5) . . ?
O8 C34 C35 118.6(5) . . ?
C37C C35 C34 115(2) . . ?
C36A C35 C34 107.6(9) . . ?
C36A C35 C37A 112.6(11) . . ?
C34 C35 C37A 111.8(8) . . ?
C34 C35 C37B 110.3(11) . . ?
C34 C35 C36B 109.9(9) . . ?
C37B C35 C36B 111.9(14) . . ?
C34 C35 C38B 111.0(12) . . ?
C37B C35 C38B 107.2(17) . . ?
C36B C35 C38B 106.5(15) . . ?
C36A C35 C38A 110.4(10) . . ?
C34 C35 C38A 107.4(7) . . ?
C37A C35 C38A 107.0(10) . . ?
C37C C35 C36C 112(2) . . ?
C34 C35 C36C 108.0(10) . . ?
C37C C35 C38C 111(3) . . ?
C34 C35 C38C 108.9(14) . . ?
C36C C35 C38C 101.6(18) . . ?
C35 C36A H36A 109.5 . . ?
C35 C36A H36B 109.5 . . ?
H36A C36A H36B 109.5 . . ?
C35 C36A H36C 109.5 . . ?
H36A C36A H36C 109.5 . . ?
H36B C36A H36C 109.5 . . ?
C35 C37A H37A 109.5 . . ?
C35 C37A H37B 109.5 . . ?
H37A C37A H37B 109.5 . . ?
C35 C37A H37C 109.5 . . ?
H37A C37A H37C 109.5 . . ?
H37B C37A H37C 109.5 . . ?
C35 C38A H38A 109.5 . . ?
C35 C38A H38B 109.5 . . ?
H38A C38A H38B 109.5 . . ?
C35 C38A H38C 109.5 . . ?
H38A C38A H38C 109.5 . . ?
H38B C38A H38C 109.5 . . ?
C35 C36B H36D 109.5 . . ?
C35 C36B H36E 109.5 . . ?
H36D C36B H36E 109.5 . . ?
C35 C36B H36F 109.5 . . ?
H36D C36B H36F 109.5 . . ?
H36E C36B H36F 109.5 . . ?
C35 C37B H37D 109.5 . . ?
C35 C37B H37E 109.5 . . ?
H37D C37B H37E 109.5 . . ?
C35 C37B H37F 109.5 . . ?
H37D C37B H37F 109.5 . . ?
H37E C37B H37F 109.5 . . ?
C35 C38B H38D 109.5 . . ?
C35 C38B H38E 109.5 . . ?
H38D C38B H38E 109.5 . . ?
C35 C38B H38F 109.5 . . ?
H38D C38B H38F 109.5 . . ?
H38E C38B H38F 109.5 . . ?
C35 C36C H36G 109.5 . . ?
C35 C36C H36H 109.5 . . ?
H36G C36C H36H 109.5 . . ?
C35 C36C H36I 109.5 . . ?
H36G C36C H36I 109.5 . . ?
H36H C36C H36I 109.5 . . ?
C35 C37C H37G 109.5 . . ?
C35 C37C H37H 109.5 . . ?
H37G C37C H37H 109.5 . . ?
C35 C37C H37I 109.5 . . ?
H37G C37C H37I 109.5 . . ?
H37H C37C H37I 109.5 . . ?
C35 C38C H38G 109.5 . . ?
C35 C38C H38H 109.5 . . ?
H38G C38C H38H 109.5 . . ?
C35 C38C H38I 109.5 . . ?
H38G C38C H38I 109.5 . . ?
H38H C38C H38I 109.5 . . ?
O13 N11 O12 122.2(4) . . ?
O13 N11 O11 121.5(5) . . ?
O12 N11 O11 116.3(4) . . ?
N11 O11 Ho1 95.2(3) . . ?
N11 O12 Ho1 97.0(3) . . ?
O23 N21 O22 121.3(6) . . ?
O23 N21 O21 122.8(5) . . ?
O22 N21 O21 115.8(4) . . ?
N21 O21 Ho1 96.6(3) . . ?
N21 O22 Ho1 95.7(3) . . ?
O33 N31 O31 122.3(5) . . ?
O33 N31 O32 121.8(5) . . ?
O31 N31 O32 115.9(4) . . ?
N31 O31 Ho2 95.6(3) . . ?
N31 O32 Ho2 96.6(3) . . ?
O43 N41 O42 122.9(5) . . ?
O43 N41 O41 120.8(5) . . ?
O42 N41 O41 116.3(4) . . ?
N41 O41 Ho2 99.6(3) . . ?
N41 O42 Ho2 92.5(3) . . ?
N91A C91A C92A 176.9(15) . . ?
N91B C91B C92B 172(2) . . ?
C91B C92B H92D 109.5 . . ?
C91B C92B H92E 109.5 . . ?
H92D C92B H92E 109.5 . . ?
C91B C92B H92F 109.5 . . ?
H92D C92B H92F 109.5 . . ?
H92E C92B H92F 109.5 . . ?

loop_
_geom_bond_atom_site_label_1
_geom_bond_atom_site_label_2
_geom_bond_distance
_geom_bond_site_symmetry_2
_geom_bond_publ_flag
Ho1 O7 2.248(3) . ?
Ho1 O4 2.333(3) . ?
Ho1 O2 2.369(3) . ?
Ho1 O1 2.387(3) . ?
Ho1 O8 2.397(4) . ?
Ho1 O21 2.455(4) . ?
Ho1 O12 2.461(4) . ?
Ho1 O22 2.477(4) . ?
Ho1 O11 2.495(4) . ?
Ho2 O9 2.263(3) . ?
Ho2 O3 2.314(3) . ?
Ho2 O5 2.361(3) . ?
Ho2 O6 2.364(3) . ?
Ho2 O41 2.407(3) . ?
Ho2 O1 2.424(3) . ?
Ho2 O32 2.459(4) . ?
Ho2 O31 2.482(4) . ?
Ho2 O42 2.565(4) . ?
Mn1 O2 1.868(3) . ?
Mn1 O3 1.869(3) . ?
Mn1 O1 1.909(3) . ?
Mn1 N1 2.089(4) . ?
Mn1 N2 2.177(4) . ?
Mn1 O6 2.582(4) . ?
Mn2 O4 1.880(3) . ?
Mn2 O5 1.881(4) . ?
Mn2 O1 1.893(3) . ?
Mn2 N4 2.094(4) . ?
Mn2 N3 2.196(5) . ?
Mn2 O8 2.561(4) . ?
N1 C5 1.346(6) . ?
N1 C1 1.355(7) . ?
C1 C2 1.371(7) . ?
C1 H1 0.9500 . ?
C2 C3 1.376(8) . ?
C2 H2 0.9500 . ?
C3 C4 1.366(8) . ?
C3 H3 0.9500 . ?
C4 C5 1.379(7) . ?
C4 H4 0.9500 . ?
C5 C6 1.498(7) . ?
C6 C7 1.535(7) . ?
C6 H6A 0.9900 . ?
C6 H6B 0.9900 . ?
C7 O2 1.429(6) . ?
C7 H7A 0.9900 . ?
C7 H7B 0.9900 . ?
N2 C8 1.339(7) . ?
N2 C12 1.359(7) . ?
C8 C9 1.372(9) . ?
C8 H8 0.9500 . ?
C9 C10 1.378(10) . ?
C9 H9 0.9500 . ?
C10 C11 1.375(10) . ?
C10 H10 0.9500 . ?
C11 C12 1.384(8) . ?
C11 H11 0.9500 . ?
C12 C13 1.490(8) . ?
C13 C14 1.523(7) . ?
C13 H13A 0.9900 . ?
C13 H13B 0.9900 . ?
C14 O3 1.424(6) . ?
C14 H14A 0.9900 . ?
C14 H14B 0.9900 . ?
N3 C15 1.347(8) . ?
N3 C19 1.353(8) . ?
C15 C16 1.378(10) . ?
C15 H15 0.9500 . ?
C16 C17 1.364(12) . ?
C16 H16 0.9500 . ?
C17 C18 1.381(12) . ?
C17 H17 0.9500 . ?
C18 C19 1.385(10) . ?
C18 H18 0.9500 . ?
C19 C20 1.504(9) . ?
C20 C21 1.532(8) . ?
C20 H20A 0.9900 . ?
C20 H20B 0.9900 . ?
C21 O4 1.430(7) . ?
C21 H21A 0.9900 . ?
C21 H21B 0.9900 . ?
N4 C26 1.353(7) . ?
N4 C22 1.355(8) . ?
C22 C23 1.375(8) . ?
C22 H22 0.9500 . ?
C23 C24 1.378(10) . ?
C23 H23 0.9500 . ?
C24 C25 1.380(10) . ?
C24 H24 0.9500 . ?
C25 C26 1.382(8) . ?
C25 H25 0.9500 . ?
C26 C27 1.492(8) . ?
C27 C28 1.520(8) . ?
C27 H27A 0.9900 . ?
C27 H27B 0.9900 . ?
C28 O5 1.422(6) . ?
C28 H28A 0.9900 . ?
C28 H28B 0.9900 . ?
O6 C29 1.270(6) . ?
O7 C29 1.258(6) . ?
C29 C30 1.530(7) . ?
C30 C31 1.507(8) . ?
C30 C33 1.526(9) . ?
C30 C32 1.537(10) . ?
C31 H31A 0.9800 . ?
C31 H31B 0.9800 . ?
C31 H31C 0.9800 . ?
C32 H32A 0.9800 . ?
C32 H32B 0.9800 . ?
C32 H32C 0.9800 . ?
C33 H33A 0.9800 . ?
C33 H33B 0.9800 . ?
C33 H33C 0.9800 . ?
O8 C34 1.276(7) . ?
O9 C34 1.253(6) . ?
C34 C35 1.524(7) . ?
C35 C37C 1.23(4) . ?
C35 C36A 1.463(18) . ?
C35 C37A 1.531(17) . ?
C35 C37B 1.53(3) . ?
C35 C36B 1.55(2) . ?
C35 C38B 1.57(3) . ?
C35 C38A 1.598(17) . ?
C35 C36C 1.62(2) . ?
C35 C38C 1.67(4) . ?
C36A H36A 0.9800 . ?
C36A H36B 0.9800 . ?
C36A H36C 0.9800 . ?
C37A H37A 0.9800 . ?
C37A H37B 0.9800 . ?
C37A H37C 0.9800 . ?
C38A H38A 0.9800 . ?
C38A H38B 0.9800 . ?
C38A H38C 0.9800 . ?
C36B H36D 0.9800 . ?
C36B H36E 0.9800 . ?
C36B H36F 0.9800 . ?
C37B H37D 0.9800 . ?
C37B H37E 0.9800 . ?
C37B H37F 0.9800 . ?
C38B H38D 0.9800 . ?
C38B H38E 0.9800 . ?
C38B H38F 0.9800 . ?
C36C H36G 0.9800 . ?
C36C H36H 0.9800 . ?
C36C H36I 0.9800 . ?
C37C H37G 0.9800 . ?
C37C H37H 0.9800 . ?
C37C H37I 0.9800 . ?
C38C H38G 0.9800 . ?
C38C H38H 0.9800 . ?
C38C H38I 0.9800 . ?
N11 O13 1.222(6) . ?
N11 O12 1.265(6) . ?
N11 O11 1.270(6) . ?
N21 O23 1.234(7) . ?
N21 O22 1.266(6) . ?
N21 O21 1.273(7) . ?
N31 O33 1.213(6) . ?
N31 O31 1.266(6) . ?
N31 O32 1.270(6) . ?
N41 O43 1.225(6) . ?
N41 O42 1.260(6) . ?
N41 O41 1.276(6) . ?
N91A C91A 1.26(2) . ?
C91A C92A 1.579(19) . ?
C92A H92A 0.9800 . ?
C92A H92B 0.9800 . ?
C92A H92C 0.9800 . ?
N91B C91B 1.25(2) . ?
C91B C92B 1.53(2) . ?
C92B H92D 0.9800 . ?
C92B H92E 0.9800 . ?
C92B H92F 0.9800 . ?
